data_8102498
loop_
_publ_author_name
'Wolfgang Frey'
'Sascha Wilhelm Sch\"afer'
'J\"org Pietruszka'

_publ_section_title
;
 Crystal structure of ethyl
 2,3,4,6-tetra-O-acetyl-1-thio-a-D-mannopyranoside, C16H24O9S
;
_journal_issue 4
_journal_name_full 'Zeitschrift f\"ur Kristallographie - New Crystal Structures'
_journal_page_first 551
_journal_volume 224
_journal_year 2009
_chemical_absolute_configuration ad
_chemical_formula_moiety 'C16 H24 O9 S'
_chemical_formula_sum 'C16 H24 O9 S'
_chemical_formula_weight 392.41
_chemical_name_systematic
; 
Ethyl 2,3,4,6-tetra-O-acetyl-1-thio-\a-D-mannopyranoside
;
_space_group_IT_number 19
_symmetry_cell_setting orthorhombic
_symmetry_space_group_name_Hall 'P 2ac 2ab'
_symmetry_space_group_name_H-M 'P 21 21 21'
_atom_sites_solution_hydrogens geom
_atom_sites_solution_primary direct
_atom_sites_solution_secondary difmap
_audit_creation_method SHELXL-97
_cell_angle_alpha 90.00
_cell_angle_beta 90.00
_cell_angle_gamma 90.00
_cell_formula_units_Z 4
_cell_length_a 9.1876(16)
_cell_length_b 9.2514(15)
_cell_length_c 23.697(3)
_cell_measurement_reflns_used 30
_cell_measurement_temperature 293(2)
_cell_measurement_theta_max 16
_cell_measurement_theta_min 14
_cell_volume 2014.2(5)
_computing_cell_refinement 'Siemens P3/PC Data Collection System'
_computing_data_collection 'Siemens P3/PC Data Collection System'
_computing_data_reduction 'SHELXTL-plus, XDISK (Sheldrick, 1991)'
_computing_molecular_graphics 'SHELXTL-plus, XP (Sheldrick, 1991)'
_computing_structure_refinement 'SHELXL-97 (Sheldrick, 1997)'
_computing_structure_solution 'SHELXS-97 (Sheldrick, 1990)'
_diffrn_ambient_temperature 293(2)
_diffrn_measured_fraction_theta_full 0.999
_diffrn_measured_fraction_theta_max 0.999
_diffrn_measurement_device_type 'Nicolet P3'
_diffrn_measurement_method Wyckoff-Scan
_diffrn_radiation_monochromator graphite
_diffrn_radiation_source 'fine-focus sealed tube'
_diffrn_radiation_type MoK\a
_diffrn_radiation_wavelength 0.71073
_diffrn_reflns_av_R_equivalents 0.0228
_diffrn_reflns_av_sigmaI/netI 0.0393
_diffrn_reflns_limit_h_max 12
_diffrn_reflns_limit_h_min 0
_diffrn_reflns_limit_k_max 12
_diffrn_reflns_limit_k_min 0
_diffrn_reflns_limit_l_max 31
_diffrn_reflns_limit_l_min -31
_diffrn_reflns_number 5433
_diffrn_reflns_theta_full 28.00
_diffrn_reflns_theta_max 28.00
_diffrn_reflns_theta_min 1.72
_diffrn_standards_decay_% 2
_diffrn_standards_interval_count 50
_diffrn_standards_number 3
_exptl_absorpt_coefficient_mu 0.203
_exptl_absorpt_correction_type none
_exptl_crystal_colour colourless
_exptl_crystal_density_diffrn 1.294
_exptl_crystal_density_method 'not measured'
_exptl_crystal_description block
_exptl_crystal_F_000 832
_exptl_crystal_size_max 0.55
_exptl_crystal_size_mid 0.30
_exptl_crystal_size_min 0.25
_refine_diff_density_max 0.389
_refine_diff_density_min -0.256
_refine_diff_density_rms 0.047
_refine_ls_abs_structure_details 'Flack H D (1983), Acta Cryst. A39, 876-881'
_refine_ls_abs_structure_Flack 0.02(15)
_refine_ls_extinction_coef 0.0009(6)
_refine_ls_extinction_expression Fc^*^=kFc[1+0.001xFc^2^\l^3^/sin(2\q)]^-1/4^
_refine_ls_extinction_method SHELXL
_refine_ls_goodness_of_fit_ref 1.061
_refine_ls_hydrogen_treatment riding
_refine_ls_matrix_type full
_refine_ls_number_parameters 236
_refine_ls_number_reflns 4863
_refine_ls_number_restraints 0
_refine_ls_restrained_S_all 1.061
_refine_ls_R_factor_all 0.1023
_refine_ls_R_factor_gt 0.0700
_refine_ls_shift/su_max 0.001
_refine_ls_shift/su_mean 0.000
_refine_ls_structure_factor_coef Fsqd
_refine_ls_weighting_details 'calc w=1/[\s^2^(Fo^2^)+(0.0450P)^2^+1.9681P] where P=(Fo^2^+2Fc^2^)/3'
_refine_ls_weighting_scheme calc
_refine_ls_wR_factor_gt 0.1451
_refine_ls_wR_factor_ref 0.1580
_reflns_number_gt 3642
_reflns_number_total 4863
_reflns_threshold_expression >2sigma(I)
_cod_data_source_file 1267-2692.cff
_cod_data_source_block wf1596sp
_cod_original_cell_volume 2014.2(6)
_cod_database_code 8102498

loop_
_symmetry_equiv_pos_as_xyz
'x, y, z'
'-x+1/2, -y, z+1/2'
'-x, y+1/2, -z+1/2'
'x+1/2, -y+1/2, -z'

loop_
_atom_site_label
_atom_site_type_symbol
_atom_site_fract_x
_atom_site_fract_y
_atom_site_fract_z
_atom_site_U_iso_or_equiv
_atom_site_adp_type
_atom_site_occupancy
_atom_site_symmetry_multiplicity
_atom_site_calc_flag
_atom_site_refinement_flags
_atom_site_disorder_assembly
_atom_site_disorder_group
S1 S 0.05699(13) 0.70662(11) 0.99404(5) 0.0589(3) Uani 1 1 d . . .
O1 O 0.1712(2) 0.4400(3) 1.01747(10) 0.0420(6) Uani 1 1 d . . .
C1 C 0.2850(3) 0.4929(4) 1.05278(15) 0.0406(8) Uani 1 1 d . . .
H1 H 0.3066 0.5934 1.0427 0.049 Uiso 1 1 calc R . .
O2 O 0.4599(3) 0.4258(3) 0.98399(11) 0.0555(7) Uani 1 1 d . . .
C2 C 0.2343(4) 0.4863(4) 1.11397(15) 0.0422(8) Uani 1 1 d . . .
H2 H 0.2155 0.3860 1.1251 0.051 Uiso 1 1 calc R . .
O3 O 0.6947(3) 0.4192(4) 1.00736(13) 0.0719(9) Uani 1 1 d . . .
C3 C 0.0979(4) 0.5762(4) 1.12058(14) 0.0418(8) Uani 1 1 d . . .
H3 H 0.1220 0.6777 1.1134 0.050 Uiso 1 1 calc R . .
O4 O 0.3431(3) 0.5498(3) 1.15024(11) 0.0511(7) Uani 1 1 d . . .
C4 C -0.0200(4) 0.5296(4) 1.07974(15) 0.0412(8) Uani 1 1 d . . .
H4 H -0.1019 0.5974 1.0811 0.049 Uiso 1 1 calc R . .
C5 C 0.0399(4) 0.5201(4) 1.01988(15) 0.0421(8) Uani 1 1 d . . .
H5 H -0.0325 0.4704 0.9965 0.051 Uiso 1 1 calc R . .
O5 O 0.3914(5) 0.3367(5) 1.18989(19) 0.1043(15) Uani 1 1 d . . .
O6 O 0.0488(3) 0.5621(3) 1.17790(10) 0.0534(6) Uani 1 1 d . . .
C6 C 0.4170(4) 0.4005(5) 1.04148(16) 0.0512(9) Uani 1 1 d . . .
H6A H 0.4953 0.4264 1.0670 0.061 Uiso 1 1 calc R . .
H6B H 0.3937 0.2993 1.0470 0.061 Uiso 1 1 calc R . .
C7 C 0.6023(4) 0.4311(4) 0.97280(17) 0.0458(8) Uani 1 1 d . . .
O7 O -0.0472(5) 0.7837(4) 1.17406(17) 0.1018(14) Uani 1 1 d . . .
O8 O -0.0683(3) 0.3860(3) 1.09441(10) 0.0448(6) Uani 1 1 d . . .
C8 C 0.6275(5) 0.4557(6) 0.91173(19) 0.0678(12) Uani 1 1 d . . .
H8A H 0.5356 0.4625 0.8926 0.102 Uiso 1 1 calc R . .
H8B H 0.6824 0.3766 0.8964 0.102 Uiso 1 1 calc R . .
H8C H 0.6808 0.5440 0.9066 0.102 Uiso 1 1 calc R . .
O9 O -0.2644(3) 0.4807(4) 1.13747(14) 0.0674(8) Uani 1 1 d . . .
C9 C 0.4060(4) 0.4646(7) 1.18912(17) 0.0650(13) Uani 1 1 d . . .
C10 C 0.4960(5) 0.5537(8) 1.2291(2) 0.094(2) Uani 1 1 d . . .
H10A H 0.4894 0.6538 1.2188 0.141 Uiso 1 1 calc R . .
H10B H 0.5957 0.5230 1.2273 0.141 Uiso 1 1 calc R . .
H10C H 0.4602 0.5411 1.2669 0.141 Uiso 1 1 calc R . .
C11 C -0.0239(6) 0.6759(6) 1.19974(19) 0.0682(13) Uani 1 1 d . . .
C12 C -0.0749(7) 0.6450(7) 1.25820(19) 0.0948(19) Uani 1 1 d . . .
H12A H -0.0430 0.5503 1.2693 0.142 Uiso 1 1 calc R . .
H12B H -0.1793 0.6491 1.2594 0.142 Uiso 1 1 calc R . .
H12C H -0.0353 0.7156 1.2836 0.142 Uiso 1 1 calc R . .
C13 C -0.1980(4) 0.3779(5) 1.12091(17) 0.0501(9) Uani 1 1 d . . .
C14 C -0.2467(5) 0.2247(5) 1.1256(2) 0.0696(13) Uani 1 1 d . . .
H14A H -0.1754 0.1625 1.1087 0.104 Uiso 1 1 calc R . .
H14B H -0.3381 0.2132 1.1065 0.104 Uiso 1 1 calc R . .
H14C H -0.2581 0.1998 1.1647 0.104 Uiso 1 1 calc R . .
C15 C 0.1416(6) 0.6785(6) 0.9264(2) 0.0737(13) Uani 1 1 d . . .
H15A H 0.1743 0.7711 0.9119 0.088 Uiso 1 1 calc R . .
H15B H 0.2270 0.6182 0.9315 0.088 Uiso 1 1 calc R . .
C16 C 0.0462(8) 0.6101(7) 0.8836(2) 0.0990(19) Uani 1 1 d . . .
H16A H 0.0990 0.5986 0.8490 0.149 Uiso 1 1 calc R . .
H16B H -0.0373 0.6703 0.8773 0.149 Uiso 1 1 calc R . .
H16C H 0.0151 0.5172 0.8970 0.149 Uiso 1 1 calc R . .

loop_
_atom_site_aniso_label
_atom_site_aniso_U_11
_atom_site_aniso_U_22
_atom_site_aniso_U_33
_atom_site_aniso_U_23
_atom_site_aniso_U_13
_atom_site_aniso_U_12
S1 0.0666(7) 0.0494(5) 0.0608(6) 0.0075(5) 0.0033(6) 0.0089(5)
O1 0.0323(11) 0.0447(13) 0.0489(14) -0.0080(11) -0.0024(10) 0.0006(10)
C1 0.0331(16) 0.0391(18) 0.050(2) -0.0027(15) -0.0017(14) -0.0011(14)
O2 0.0362(12) 0.0795(19) 0.0508(15) -0.0136(14) -0.0035(11) 0.0064(14)
C2 0.0347(17) 0.0430(19) 0.049(2) -0.0008(16) -0.0038(14) -0.0056(15)
O3 0.0386(14) 0.107(2) 0.071(2) 0.012(2) -0.0068(14) 0.0020(16)
C3 0.0424(18) 0.0409(18) 0.0419(18) -0.0010(15) 0.0030(15) -0.0015(15)
O4 0.0446(14) 0.0564(16) 0.0523(15) -0.0026(13) -0.0087(11) -0.0058(12)
C4 0.0352(17) 0.0400(18) 0.0484(19) 0.0011(15) 0.0042(14) 0.0030(14)
C5 0.0290(15) 0.0481(19) 0.0494(19) -0.0023(15) -0.0039(14) 0.0039(15)
O5 0.095(3) 0.098(3) 0.120(3) 0.055(3) -0.041(2) -0.015(2)
O6 0.0517(14) 0.0625(16) 0.0462(14) -0.0016(12) 0.0046(12) 0.0032(14)
C6 0.0369(18) 0.063(2) 0.053(2) 0.0005(18) 0.0021(16) 0.0037(18)
C7 0.0332(17) 0.0422(19) 0.062(2) -0.0065(17) 0.0029(16) 0.0036(15)
O7 0.144(4) 0.071(2) 0.090(3) -0.007(2) 0.043(3) 0.028(3)
O8 0.0314(12) 0.0449(13) 0.0581(15) 0.0023(11) 0.0023(11) 0.0000(11)
C8 0.058(3) 0.078(3) 0.067(3) -0.009(3) 0.010(2) 0.005(2)
O9 0.0529(17) 0.070(2) 0.079(2) -0.0051(16) 0.0238(15) 0.0019(15)
C9 0.043(2) 0.109(4) 0.043(2) 0.017(2) -0.0027(17) -0.006(2)
C10 0.061(3) 0.169(6) 0.052(3) -0.019(4) -0.008(2) -0.006(3)
C11 0.079(3) 0.071(3) 0.055(3) -0.015(2) 0.009(2) 0.004(3)
C12 0.102(4) 0.131(5) 0.051(3) -0.015(3) 0.016(3) 0.019(4)
C13 0.041(2) 0.060(2) 0.049(2) 0.0026(19) 0.0024(17) -0.0028(18)
C14 0.052(2) 0.071(3) 0.085(3) 0.017(3) 0.014(2) -0.012(2)
C15 0.077(3) 0.078(3) 0.066(3) 0.016(3) 0.014(2) 0.001(3)
C16 0.124(5) 0.101(4) 0.072(3) -0.010(3) -0.021(4) 0.015(4)

loop_
_atom_type_symbol
_atom_type_description
_atom_type_scat_dispersion_real
_atom_type_scat_dispersion_imag
_atom_type_scat_source
C C 0.0033 0.0016 'International Tables Vol C Tables 4.2.6.8 and 6.1.1.4'
H H 0.0000 0.0000 'International Tables Vol C Tables 4.2.6.8 and 6.1.1.4'
O O 0.0106 0.0060 'International Tables Vol C Tables 4.2.6.8 and 6.1.1.4'
S S 0.1246 0.1234 'International Tables Vol C Tables 4.2.6.8 and 6.1.1.4'

loop_
_geom_angle_atom_site_label_1
_geom_angle_atom_site_label_2
_geom_angle_atom_site_label_3
_geom_angle
_geom_angle_site_symmetry_1
_geom_angle_site_symmetry_3
_geom_angle_publ_flag
C15 S1 C5 101.4(2) . . ?
C5 O1 C1 114.9(3) . . ?
O1 C1 C6 106.9(3) . . ?
O1 C1 C2 108.7(3) . . ?
C6 C1 C2 113.1(3) . . ?
O1 C1 H1 109.4 . . ?
C6 C1 H1 109.4 . . ?
C2 C1 H1 109.4 . . ?
C7 O2 C6 117.5(3) . . ?
O4 C2 C3 106.8(3) . . ?
O4 C2 C1 109.8(3) . . ?
C3 C2 C1 109.2(3) . . ?
O4 C2 H2 110.3 . . ?
C3 C2 H2 110.3 . . ?
C1 C2 H2 110.3 . . ?
O6 C3 C2 108.0(3) . . ?
O6 C3 C4 110.7(3) . . ?
C2 C3 C4 111.7(3) . . ?
O6 C3 H3 108.8 . . ?
C2 C3 H3 108.8 . . ?
C4 C3 H3 108.8 . . ?
C9 O4 C2 117.9(3) . . ?
O8 C4 C3 109.2(3) . . ?
O8 C4 C5 106.4(3) . . ?
C3 C4 C5 110.6(3) . . ?
O8 C4 H4 110.2 . . ?
C3 C4 H4 110.2 . . ?
C5 C4 H4 110.2 . . ?
O1 C5 C4 112.0(3) . . ?
O1 C5 S1 113.9(2) . . ?
C4 C5 S1 106.7(2) . . ?
O1 C5 H5 108.0 . . ?
C4 C5 H5 108.0 . . ?
S1 C5 H5 108.0 . . ?
C11 O6 C3 116.6(3) . . ?
O2 C6 C1 107.3(3) . . ?
O2 C6 H6A 110.3 . . ?
C1 C6 H6A 110.3 . . ?
O2 C6 H6B 110.3 . . ?
C1 C6 H6B 110.3 . . ?
H6A C6 H6B 108.5 . . ?
O3 C7 O2 124.2(4) . . ?
O3 C7 C8 125.3(4) . . ?
O2 C7 C8 110.6(3) . . ?
C13 O8 C4 115.8(3) . . ?
C7 C8 H8A 109.5 . . ?
C7 C8 H8B 109.5 . . ?
H8A C8 H8B 109.5 . . ?
C7 C8 H8C 109.5 . . ?
H8A C8 H8C 109.5 . . ?
H8B C8 H8C 109.5 . . ?
O5 C9 O4 123.0(4) . . ?
O5 C9 C10 126.6(5) . . ?
O4 C9 C10 110.3(5) . . ?
C9 C10 H10A 109.5 . . ?
C9 C10 H10B 109.5 . . ?
H10A C10 H10B 109.5 . . ?
C9 C10 H10C 109.5 . . ?
H10A C10 H10C 109.5 . . ?
H10B C10 H10C 109.5 . . ?
O7 C11 O6 123.2(4) . . ?
O7 C11 C12 125.5(5) . . ?
O6 C11 C12 111.3(5) . . ?
C11 C12 H12A 109.5 . . ?
C11 C12 H12B 109.5 . . ?
H12A C12 H12B 109.5 . . ?
C11 C12 H12C 109.5 . . ?
H12A C12 H12C 109.5 . . ?
H12B C12 H12C 109.5 . . ?
O9 C13 O8 124.0(4) . . ?
O9 C13 C14 125.3(4) . . ?
O8 C13 C14 110.7(4) . . ?
C13 C14 H14A 109.5 . . ?
C13 C14 H14B 109.5 . . ?
H14A C14 H14B 109.5 . . ?
C13 C14 H14C 109.5 . . ?
H14A C14 H14C 109.5 . . ?
H14B C14 H14C 109.5 . . ?
C16 C15 S1 114.5(4) . . ?
C16 C15 H15A 108.6 . . ?
S1 C15 H15A 108.6 . . ?
C16 C15 H15B 108.6 . . ?
S1 C15 H15B 108.6 . . ?
H15A C15 H15B 107.6 . . ?
C15 C16 H16A 109.5 . . ?
C15 C16 H16B 109.5 . . ?
H16A C16 H16B 109.5 . . ?
C15 C16 H16C 109.5 . . ?
H16A C16 H16C 109.5 . . ?
H16B C16 H16C 109.5 . . ?

loop_
_geom_bond_atom_site_label_1
_geom_bond_atom_site_label_2
_geom_bond_distance
_geom_bond_site_symmetry_2
_geom_bond_publ_flag
S1 C15 1.801(5) . ?
S1 C5 1.838(4) . ?
O1 C5 1.417(4) . ?
O1 C1 1.426(4) . ?
C1 C6 1.507(5) . ?
C1 C2 1.524(5) . ?
C1 H1 0.9800 . ?
O2 C7 1.336(4) . ?
O2 C6 1.437(4) . ?
C2 O4 1.443(4) . ?
C2 C3 1.512(5) . ?
C2 H2 0.9800 . ?
O3 C7 1.185(4) . ?
C3 O6 1.437(4) . ?
C3 C4 1.516(5) . ?
C3 H3 0.9800 . ?
O4 C9 1.343(5) . ?
C4 O8 1.443(4) . ?
C4 C5 1.524(5) . ?
C4 H4 0.9800 . ?
C5 H5 0.9800 . ?
O5 C9 1.191(6) . ?
O6 C11 1.349(5) . ?
C6 H6A 0.9700 . ?
C6 H6B 0.9700 . ?
C7 C8 1.483(6) . ?
O7 C11 1.188(6) . ?
O8 C13 1.349(4) . ?
C8 H8A 0.9600 . ?
C8 H8B 0.9600 . ?
C8 H8C 0.9600 . ?
O9 C13 1.196(5) . ?
C9 C10 1.504(7) . ?
C10 H10A 0.9600 . ?
C10 H10B 0.9600 . ?
C10 H10C 0.9600 . ?
C11 C12 1.490(6) . ?
C12 H12A 0.9600 . ?
C12 H12B 0.9600 . ?
C12 H12C 0.9600 . ?
C13 C14 1.491(6) . ?
C14 H14A 0.9600 . ?
C14 H14B 0.9600 . ?
C14 H14C 0.9600 . ?
C15 C16 1.481(8) . ?
C15 H15A 0.9700 . ?
C15 H15B 0.9700 . ?
C16 H16A 0.9600 . ?
C16 H16B 0.9600 . ?
C16 H16C 0.9600 . ?

loop_
_geom_torsion_atom_site_label_1
_geom_torsion_atom_site_label_2
_geom_torsion_atom_site_label_3
_geom_torsion_atom_site_label_4
_geom_torsion
_geom_torsion_site_symmetry_1
_geom_torsion_site_symmetry_2
_geom_torsion_site_symmetry_3
_geom_torsion_site_symmetry_4
_geom_torsion_publ_flag
C5 O1 C1 C6 -176.3(3) . . . . ?
C5 O1 C1 C2 61.3(4) . . . . ?
O1 C1 C2 O4 -175.6(3) . . . . ?
C6 C1 C2 O4 65.9(4) . . . . ?
O1 C1 C2 C3 -58.8(3) . . . . ?
C6 C1 C2 C3 -177.3(3) . . . . ?
O4 C2 C3 O6 -64.1(3) . . . . ?
C1 C2 C3 O6 177.2(3) . . . . ?
O4 C2 C3 C4 174.0(3) . . . . ?
C1 C2 C3 C4 55.3(4) . . . . ?
C3 C2 O4 C9 124.0(3) . . . . ?
C1 C2 O4 C9 -117.7(4) . . . . ?
O6 C3 C4 O8 -53.7(4) . . . . ?
C2 C3 C4 O8 66.6(3) . . . . ?
O6 C3 C4 C5 -170.4(3) . . . . ?
C2 C3 C4 C5 -50.1(4) . . . . ?
C1 O1 C5 C4 -56.9(4) . . . . ?
C1 O1 C5 S1 64.3(3) . . . . ?
O8 C4 C5 O1 -69.2(3) . . . . ?
C3 C4 C5 O1 49.2(4) . . . . ?
O8 C4 C5 S1 165.6(2) . . . . ?
C3 C4 C5 S1 -76.0(3) . . . . ?
C15 S1 C5 O1 51.4(3) . . . . ?
C15 S1 C5 C4 175.5(3) . . . . ?
C2 C3 O6 C11 150.6(3) . . . . ?
C4 C3 O6 C11 -86.9(4) . . . . ?
C7 O2 C6 C1 141.8(3) . . . . ?
O1 C1 C6 O2 65.1(4) . . . . ?
C2 C1 C6 O2 -175.4(3) . . . . ?
C6 O2 C7 O3 -1.7(6) . . . . ?
C6 O2 C7 C8 179.2(4) . . . . ?
C3 C4 O8 C13 104.1(3) . . . . ?
C5 C4 O8 C13 -136.5(3) . . . . ?
C2 O4 C9 O5 10.7(6) . . . . ?
C2 O4 C9 C10 -170.2(3) . . . . ?
C3 O6 C11 O7 -0.3(7) . . . . ?
C3 O6 C11 C12 177.2(4) . . . . ?
C4 O8 C13 O9 -8.0(6) . . . . ?
C4 O8 C13 C14 171.0(3) . . . . ?
C5 S1 C15 C16 69.9(4) . . . . ?

loop_
_cod_related_entry_id
_cod_related_entry_database
_cod_related_entry_code
1 ChemSpider 9168040
